data_4103072
loop_
_publ_author_name
'Neal P. Mankad'
'F. Dean Toste'

_publ_section_title
;
 C-C Coupling Reactivity of an Alkylgold(III) Fluoride Complex with
 Arylboronic Acids
;
_journal_name_full 'Journal of the American Chemical Society'
_journal_page_first 12859
_journal_page_last 12861
_journal_paper_doi 10.1021/ja106257n
_journal_volume 132
_journal_year 2010
_chemical_formula_sum 'C30 H43 Au Cl6 F2 N2'
_chemical_formula_weight 879.33
_chemical_name_systematic
; 
 ? 
;
_space_group_IT_number 2
_symmetry_cell_setting triclinic
_symmetry_space_group_name_Hall '-P 1'
_symmetry_space_group_name_H-M 'P -1'
_atom_sites_solution_hydrogens geom
_atom_sites_solution_primary direct
_atom_sites_solution_secondary difmap
_audit_creation_method SHELXL-97
_cell_angle_alpha 81.025(3)
_cell_angle_beta 86.999(3)
_cell_angle_gamma 66.552(2)
_cell_formula_units_Z 2
_cell_length_a 11.884(2)
_cell_length_b 12.592(3)
_cell_length_c 12.596(3)
_cell_measurement_reflns_used 9894
_cell_measurement_temperature 128(2)
_cell_measurement_theta_max 25.49
_cell_measurement_theta_min 2.50
_cell_volume 1708.0(6)
_computing_cell_refinement 'Bruker SMART'
_computing_data_collection 'Bruker SMART'
_computing_data_reduction 'Bruker SAINT'
_computing_molecular_graphics 'Bruker SHELXTL'
_computing_publication_material 'Bruker SHELXTL'
_computing_structure_refinement 'SHELXL-97 (Sheldrick, 1997)'
_computing_structure_solution 'SHELXS-97 (Sheldrick, 1990)'
_diffrn_ambient_temperature 128(2)
_diffrn_measured_fraction_theta_full 0.985
_diffrn_measured_fraction_theta_max 0.985
_diffrn_measurement_device_type 'CCD area detector'
_diffrn_measurement_method 'phi and omega scans'
_diffrn_radiation_monochromator graphite
_diffrn_radiation_source 'fine-focus sealed tube'
_diffrn_radiation_type MoK\a
_diffrn_radiation_wavelength 0.71073
_diffrn_reflns_av_R_equivalents 0.0217
_diffrn_reflns_av_sigmaI/netI 0.0239
_diffrn_reflns_limit_h_max 14
_diffrn_reflns_limit_h_min -14
_diffrn_reflns_limit_k_max 15
_diffrn_reflns_limit_k_min -14
_diffrn_reflns_limit_l_max 15
_diffrn_reflns_limit_l_min -15
_diffrn_reflns_number 19788
_diffrn_reflns_theta_full 25.49
_diffrn_reflns_theta_max 25.49
_diffrn_reflns_theta_min 2.43
_exptl_absorpt_coefficient_mu 4.810
_exptl_absorpt_correction_T_max 0.5323
_exptl_absorpt_correction_T_min 0.5323
_exptl_absorpt_correction_type multi-scan
_exptl_crystal_colour colourless
_exptl_crystal_density_diffrn 1.710
_exptl_crystal_density_meas ?
_exptl_crystal_density_method 'not measured'
_exptl_crystal_F_000 872
_exptl_crystal_size_max 0.15
_exptl_crystal_size_mid 0.15
_exptl_crystal_size_min 0.15
_platon_squeeze_details
; 
The asymmetric unit contains a F*2CHCl3 region that has been treated as a 
diffuse contribution to the overall scattering without specific atom positions 
by SQUEEZE/PLATON. 
;
_refine_diff_density_max 1.141
_refine_diff_density_min -0.823
_refine_diff_density_rms 0.102
_refine_ls_extinction_method none
_refine_ls_goodness_of_fit_ref 0.410
_refine_ls_hydrogen_treatment constr
_refine_ls_matrix_type full
_refine_ls_number_parameters 298
_refine_ls_number_reflns 6271
_refine_ls_number_restraints 0
_refine_ls_restrained_S_all 0.410
_refine_ls_R_factor_all 0.0271
_refine_ls_R_factor_gt 0.0241
_refine_ls_shift/su_max 0.003
_refine_ls_shift/su_mean 0.000
_refine_ls_structure_factor_coef Fsqd
_refine_ls_weighting_details 'calc w=1/[\s^2^(Fo^2^)+(0.1304P)^2^+33.5859P] where P=(Fo^2^+2Fc^2^)/3'
_refine_ls_weighting_scheme calc
_refine_ls_wR_factor_gt 0.0744
_refine_ls_wR_factor_ref 0.0795
_reflns_number_gt 5785
_reflns_number_total 6271
_reflns_threshold_expression >2sigma(I)
_cod_data_source_file ja106257n_si_002.cif
_cod_data_source_block toste26p
_cod_depositor_comments
;
The following automatic conversions were performed:

'_exptl_crystal_density_meas' value 'not measured' was changed to '?'
- the value is perceived as not measured.

Automatic conversion script
Id: cif_fix_values 3008 2015-01-20 13:52:24Z robertas 
;
_cod_original_cell_volume 1708.1(6)
_cod_database_code 4103072

loop_
_symmetry_equiv_pos_as_xyz
'x, y, z'
'-x, -y, -z'

loop_
_atom_site_label
_atom_site_type_symbol
_atom_site_fract_x
_atom_site_fract_y
_atom_site_fract_z
_atom_site_U_iso_or_equiv
_atom_site_adp_type
_atom_site_occupancy
_atom_site_symmetry_multiplicity
_atom_site_calc_flag
_atom_site_refinement_flags
Au1 Au 0.522969(13) 0.436015(12) 0.896850(11) 0.02178(7) Uani 1 1 d .
C1 C 0.5511(4) 0.2763(4) 0.8739(3) 0.0220(8) Uani 1 1 d .
C2 C 0.6338(4) 0.0735(4) 0.9022(4) 0.0301(9) Uani 1 1 d .
H2A H 0.6401 0.0188 0.9694 0.036 Uiso 1 1 calc R
H2B H 0.6991 0.0339 0.8526 0.036 Uiso 1 1 calc R
C3 C 0.5080(4) 0.1174(4) 0.8506(4) 0.0275(9) Uani 1 1 d .
H3A H 0.5112 0.0817 0.7852 0.033 Uiso 1 1 calc R
H3B H 0.4485 0.1009 0.9013 0.033 Uiso 1 1 calc R
C4 C 0.7545(4) 0.1795(4) 0.9643(3) 0.0253(8) Uani 1 1 d .
C5 C 0.7823(4) 0.1442(4) 1.0749(4) 0.0283(9) Uani 1 1 d .
C6 C 0.8935(4) 0.1360(4) 1.1105(4) 0.0331(10) Uani 1 1 d .
H6 H 0.9134 0.1139 1.1850 0.040 Uiso 1 1 calc R
C7 C 0.9771(4) 0.1594(4) 1.0399(4) 0.0371(11) Uani 1 1 d .
H7 H 1.0538 0.1523 1.0659 0.045 Uiso 1 1 calc R
C8 C 0.9484(4) 0.1930(4) 0.9317(4) 0.0363(10) Uani 1 1 d .
H8 H 1.0060 0.2092 0.8838 0.044 Uiso 1 1 calc R
C9 C 0.8365(4) 0.2037(4) 0.8910(4) 0.0304(9) Uani 1 1 d .
C10 C 0.6934(4) 0.1155(4) 1.1544(3) 0.0307(9) Uani 1 1 d .
H10 H 0.6123 0.1420 1.1174 0.037 Uiso 1 1 calc R
C11 C 0.6750(5) 0.1780(5) 1.2530(4) 0.0443(12) Uani 1 1 d .
H11A H 0.7498 0.1427 1.2973 0.066 Uiso 1 1 calc R
H11B H 0.6063 0.1701 1.2952 0.066 Uiso 1 1 calc R
H11C H 0.6570 0.2611 1.2295 0.066 Uiso 1 1 calc R
C12 C 0.7413(5) -0.0185(4) 1.1906(4) 0.0394(11) Uani 1 1 d .
H12A H 0.7556 -0.0584 1.1272 0.059 Uiso 1 1 calc R
H12B H 0.6804 -0.0369 1.2364 0.059 Uiso 1 1 calc R
H12C H 0.8184 -0.0450 1.2309 0.059 Uiso 1 1 calc R
C13 C 0.8140(4) 0.2356(5) 0.7704(4) 0.0398(11) Uani 1 1 d .
H13 H 0.7245 0.2587 0.7575 0.048 Uiso 1 1 calc R
C14 C 0.8450(6) 0.3387(6) 0.7224(5) 0.0623(18) Uani 1 1 d .
H14A H 0.7984 0.4060 0.7591 0.093 Uiso 1 1 calc R
H14B H 0.8236 0.3587 0.6457 0.093 Uiso 1 1 calc R
H14C H 0.9330 0.3179 0.7314 0.093 Uiso 1 1 calc R
C15 C 0.8840(5) 0.1302(6) 0.7125(5) 0.0565(16) Uani 1 1 d .
H15A H 0.9722 0.1034 0.7258 0.085 Uiso 1 1 calc R
H15B H 0.8672 0.1529 0.6350 0.085 Uiso 1 1 calc R
H15C H 0.8572 0.0667 0.7394 0.085 Uiso 1 1 calc R
C16 C 0.3780(4) 0.3204(4) 0.7495(4) 0.0334(10) Uani 1 1 d .
C17 C 0.2669(5) 0.3959(5) 0.7882(5) 0.0434(12) Uani 1 1 d .
C18 C 0.1781(6) 0.4664(6) 0.7090(6) 0.066(2) Uani 1 1 d .
H18 H 0.1015 0.5202 0.7306 0.080 Uiso 1 1 calc R
C19 C 0.1991(7) 0.4595(7) 0.6001(6) 0.083(3) Uani 1 1 d .
H19 H 0.1368 0.5079 0.5489 0.100 Uiso 1 1 calc R
C20 C 0.3076(7) 0.3844(6) 0.5665(6) 0.0673(19) Uani 1 1 d .
H20 H 0.3206 0.3809 0.4918 0.081 Uiso 1 1 calc R
C21 C 0.4011(5) 0.3115(5) 0.6403(4) 0.0415(12) Uani 1 1 d .
C22 C 0.2398(4) 0.4016(4) 0.9058(5) 0.0419(12) Uani 1 1 d .
H22 H 0.3169 0.3522 0.9478 0.050 Uiso 1 1 calc R
C23 C 0.1956(5) 0.5286(5) 0.9316(6) 0.0546(15) Uani 1 1 d .
H23A H 0.2533 0.5631 0.9015 0.082 Uiso 1 1 calc R
H23B H 0.1917 0.5272 1.0096 0.082 Uiso 1 1 calc R
H23C H 0.1140 0.5755 0.8998 0.082 Uiso 1 1 calc R
C24 C 0.1440(6) 0.3520(7) 0.9394(8) 0.078(2) Uani 1 1 d .
H24A H 0.0671 0.4008 0.9003 0.117 Uiso 1 1 calc R
H24B H 0.1302 0.3512 1.0168 0.117 Uiso 1 1 calc R
H24C H 0.1729 0.2720 0.9227 0.117 Uiso 1 1 calc R
C25 C 0.5204(5) 0.2286(4) 0.5966(4) 0.0411(12) Uani 1 1 d .
H25 H 0.5796 0.1906 0.6583 0.049 Uiso 1 1 calc R
C26 C 0.5792(7) 0.2917(6) 0.5117(5) 0.0601(17) Uani 1 1 d .
H26A H 0.5271 0.3227 0.4470 0.090 Uiso 1 1 calc R
H26B H 0.6604 0.2364 0.4935 0.090 Uiso 1 1 calc R
H26C H 0.5875 0.3562 0.5404 0.090 Uiso 1 1 calc R
C27 C 0.4997(6) 0.1314(5) 0.5513(5) 0.0537(14) Uani 1 1 d .
H27A H 0.4602 0.0934 0.6056 0.081 Uiso 1 1 calc R
H27B H 0.5787 0.0734 0.5320 0.081 Uiso 1 1 calc R
H27C H 0.4468 0.1654 0.4872 0.081 Uiso 1 1 calc R
C28 C 0.5250(5) 0.4920(4) 0.7370(3) 0.0338(10) Uani 1 1 d .
H28A H 0.5695 0.4248 0.6996 0.051 Uiso 1 1 calc R
H28B H 0.5658 0.5468 0.7250 0.051 Uiso 1 1 calc R
H28C H 0.4406 0.5315 0.7094 0.051 Uiso 1 1 calc R
F1 F 0.4864(3) 0.5983(3) 0.9331(2) 0.0396(6) Uani 1 1 d .
N1 N 0.6416(3) 0.1823(3) 0.9245(3) 0.0220(7) Uani 1 1 d .
N2 N 0.4760(3) 0.2451(3) 0.8237(3) 0.0234(7) Uani 1 1 d .

loop_
_atom_site_aniso_label
_atom_site_aniso_U_11
_atom_site_aniso_U_22
_atom_site_aniso_U_33
_atom_site_aniso_U_23
_atom_site_aniso_U_13
_atom_site_aniso_U_12
Au1 0.02513(10) 0.02207(10) 0.02023(10) -0.00699(6) 0.00195(6) -0.01032(7)
C1 0.0228(19) 0.025(2) 0.0212(19) -0.0099(15) 0.0029(15) -0.0104(16)
C2 0.033(2) 0.023(2) 0.035(2) -0.0089(17) -0.0036(18) -0.0108(18)
C3 0.031(2) 0.026(2) 0.030(2) -0.0079(17) -0.0022(17) -0.0149(17)
C4 0.025(2) 0.0232(19) 0.030(2) -0.0089(16) -0.0021(16) -0.0092(16)
C5 0.027(2) 0.026(2) 0.030(2) -0.0078(17) -0.0017(17) -0.0066(17)
C6 0.029(2) 0.038(2) 0.034(2) -0.0119(19) -0.0049(18) -0.0112(19)
C7 0.024(2) 0.042(3) 0.048(3) -0.010(2) -0.0075(19) -0.0140(19)
C8 0.026(2) 0.038(2) 0.048(3) -0.011(2) 0.003(2) -0.0148(19)
C9 0.028(2) 0.029(2) 0.035(2) -0.0053(18) -0.0004(18) -0.0117(18)
C10 0.029(2) 0.040(2) 0.025(2) -0.0048(18) 0.0002(17) -0.0144(19)
C11 0.045(3) 0.051(3) 0.027(2) -0.011(2) 0.002(2) -0.007(2)
C12 0.041(3) 0.045(3) 0.036(3) 0.003(2) -0.005(2) -0.023(2)
C13 0.027(2) 0.055(3) 0.034(2) -0.001(2) 0.0041(19) -0.014(2)
C14 0.056(4) 0.079(4) 0.054(4) 0.018(3) 0.001(3) -0.039(3)
C15 0.043(3) 0.078(4) 0.038(3) -0.021(3) 0.003(2) -0.009(3)
C16 0.031(2) 0.029(2) 0.039(3) -0.0087(19) -0.0087(19) -0.0094(19)
C17 0.031(2) 0.039(3) 0.061(3) -0.020(2) -0.009(2) -0.008(2)
C18 0.042(3) 0.050(3) 0.090(5) -0.028(3) -0.024(3) 0.010(3)
C19 0.079(5) 0.069(5) 0.072(5) -0.025(4) -0.046(4) 0.012(4)
C20 0.076(4) 0.055(4) 0.055(4) -0.010(3) -0.035(3) -0.006(3)
C21 0.048(3) 0.039(3) 0.039(3) -0.013(2) -0.011(2) -0.015(2)
C22 0.028(2) 0.036(3) 0.067(3) -0.025(2) 0.011(2) -0.014(2)
C23 0.038(3) 0.048(3) 0.082(4) -0.032(3) 0.014(3) -0.014(2)
C24 0.049(4) 0.070(4) 0.137(7) -0.050(5) 0.037(4) -0.038(3)
C25 0.061(3) 0.040(3) 0.024(2) -0.0082(19) -0.004(2) -0.019(2)
C26 0.096(5) 0.062(4) 0.030(3) -0.014(3) 0.012(3) -0.038(4)
C27 0.076(4) 0.050(3) 0.041(3) -0.019(3) 0.004(3) -0.027(3)
C28 0.048(3) 0.034(2) 0.021(2) -0.0072(18) 0.0044(19) -0.017(2)
F1 0.0485(17) 0.0353(15) 0.0353(15) -0.0068(12) 0.0026(12) -0.0165(13)
N1 0.0222(16) 0.0201(16) 0.0254(17) -0.0083(13) 0.0024(13) -0.0085(13)
N2 0.0247(17) 0.0224(17) 0.0243(17) -0.0071(13) -0.0006(13) -0.0091(14)

loop_
_atom_type_symbol
_atom_type_description
_atom_type_scat_dispersion_real
_atom_type_scat_dispersion_imag
_atom_type_scat_source
C C 0.0033 0.0016 'International Tables Vol C Tables 4.2.6.8 and 6.1.1.4'
H H 0.0000 0.0000 'International Tables Vol C Tables 4.2.6.8 and 6.1.1.4'
N N 0.0061 0.0033 'International Tables Vol C Tables 4.2.6.8 and 6.1.1.4'
F F 0.0171 0.0103 'International Tables Vol C Tables 4.2.6.8 and 6.1.1.4'
Au Au -2.0133 8.8022 'International Tables Vol C Tables 4.2.6.8 and 6.1.1.4'
Cl Cl 0.1484 0.1585 'International Tables Vol C Tables 4.2.6.8 and 6.1.1.4'

loop_
_geom_angle_atom_site_label_1
_geom_angle_atom_site_label_2
_geom_angle_atom_site_label_3
_geom_angle
_geom_angle_site_symmetry_1
_geom_angle_site_symmetry_3
C1 Au1 C28 92.74(18) . .
C1 Au1 F1 174.86(13) . .
C28 Au1 F1 91.87(16) . .
C1 Au1 F1 95.04(14) . 2_667
C28 Au1 F1 172.16(15) . 2_667
F1 Au1 F1 80.31(12) . 2_667
C1 Au1 Au1 134.11(12) . 2_667
C28 Au1 Au1 133.08(14) . 2_667
F1 Au1 Au1 41.20(8) . 2_667
F1 Au1 Au1 39.11(8) 2_667 2_667
N1 C1 N2 110.8(3) . .
N1 C1 Au1 121.8(3) . .
N2 C1 Au1 126.4(3) . .
N1 C2 C3 102.8(3) . .
N1 C2 H2A 111.2 . .
C3 C2 H2A 111.2 . .
N1 C2 H2B 111.2 . .
C3 C2 H2B 111.2 . .
H2A C2 H2B 109.1 . .
N2 C3 C2 102.4(3) . .
N2 C3 H3A 111.3 . .
C2 C3 H3A 111.3 . .
N2 C3 H3B 111.3 . .
C2 C3 H3B 111.3 . .
H3A C3 H3B 109.2 . .
C9 C4 C5 122.1(4) . .
C9 C4 N1 118.9(4) . .
C5 C4 N1 118.8(4) . .
C6 C5 C4 118.0(4) . .
C6 C5 C10 120.1(4) . .
C4 C5 C10 121.9(4) . .
C7 C6 C5 121.4(4) . .
C7 C6 H6 119.3 . .
C5 C6 H6 119.3 . .
C8 C7 C6 119.7(4) . .
C8 C7 H7 120.2 . .
C6 C7 H7 120.2 . .
C7 C8 C9 121.5(5) . .
C7 C8 H8 119.3 . .
C9 C8 H8 119.3 . .
C8 C9 C4 117.4(4) . .
C8 C9 C13 118.3(4) . .
C4 C9 C13 124.3(4) . .
C5 C10 C11 111.6(4) . .
C5 C10 C12 110.0(4) . .
C11 C10 C12 109.7(4) . .
C5 C10 H10 108.5 . .
C11 C10 H10 108.5 . .
C12 C10 H10 108.5 . .
C10 C11 H11A 109.5 . .
C10 C11 H11B 109.5 . .
H11A C11 H11B 109.5 . .
C10 C11 H11C 109.5 . .
H11A C11 H11C 109.5 . .
H11B C11 H11C 109.5 . .
C10 C12 H12A 109.5 . .
C10 C12 H12B 109.5 . .
H12A C12 H12B 109.5 . .
C10 C12 H12C 109.5 . .
H12A C12 H12C 109.5 . .
H12B C12 H12C 109.5 . .
C9 C13 C14 113.0(5) . .
C9 C13 C15 111.2(4) . .
C14 C13 C15 110.3(5) . .
C9 C13 H13 107.4 . .
C14 C13 H13 107.4 . .
C15 C13 H13 107.4 . .
C13 C14 H14A 109.5 . .
C13 C14 H14B 109.5 . .
H14A C14 H14B 109.5 . .
C13 C14 H14C 109.5 . .
H14A C14 H14C 109.5 . .
H14B C14 H14C 109.5 . .
C13 C15 H15A 109.5 . .
C13 C15 H15B 109.5 . .
H15A C15 H15B 109.5 . .
C13 C15 H15C 109.5 . .
H15A C15 H15C 109.5 . .
H15B C15 H15C 109.5 . .
C21 C16 C17 123.7(5) . .
C21 C16 N2 116.3(4) . .
C17 C16 N2 120.0(4) . .
C18 C17 C16 115.4(5) . .
C18 C17 C22 120.9(5) . .
C16 C17 C22 123.7(5) . .
C19 C18 C17 122.0(6) . .
C19 C18 H18 119.0 . .
C17 C18 H18 119.0 . .
C18 C19 C20 120.5(6) . .
C18 C19 H19 119.8 . .
C20 C19 H19 119.8 . .
C19 C20 C21 121.0(6) . .
C19 C20 H20 119.5 . .
C21 C20 H20 119.5 . .
C16 C21 C20 117.4(5) . .
C16 C21 C25 124.5(4) . .
C20 C21 C25 118.1(5) . .
C17 C22 C24 109.5(5) . .
C17 C22 C23 111.9(5) . .
C24 C22 C23 110.2(4) . .
C17 C22 H22 108.4 . .
C24 C22 H22 108.4 . .
C23 C22 H22 108.4 . .
C22 C23 H23A 109.5 . .
C22 C23 H23B 109.5 . .
H23A C23 H23B 109.5 . .
C22 C23 H23C 109.5 . .
H23A C23 H23C 109.5 . .
H23B C23 H23C 109.5 . .
C22 C24 H24A 109.5 . .
C22 C24 H24B 109.5 . .
H24A C24 H24B 109.5 . .
C22 C24 H24C 109.5 . .
H24A C24 H24C 109.5 . .
H24B C24 H24C 109.5 . .
C21 C25 C26 112.9(5) . .
C21 C25 C27 110.4(5) . .
C26 C25 C27 110.4(4) . .
C21 C25 H25 107.6 . .
C26 C25 H25 107.6 . .
C27 C25 H25 107.6 . .
C25 C26 H26A 109.5 . .
C25 C26 H26B 109.5 . .
H26A C26 H26B 109.5 . .
C25 C26 H26C 109.5 . .
H26A C26 H26C 109.5 . .
H26B C26 H26C 109.5 . .
C25 C27 H27A 109.5 . .
C25 C27 H27B 109.5 . .
H27A C27 H27B 109.5 . .
C25 C27 H27C 109.5 . .
H27A C27 H27C 109.5 . .
H27B C27 H27C 109.5 . .
Au1 C28 H28A 109.5 . .
Au1 C28 H28B 109.5 . .
H28A C28 H28B 109.5 . .
Au1 C28 H28C 109.5 . .
H28A C28 H28C 109.5 . .
H28B C28 H28C 109.5 . .
Au1 F1 Au1 99.69(12) . 2_667
C1 N1 C4 126.0(3) . .
C1 N1 C2 110.7(3) . .
C4 N1 C2 120.2(3) . .
C1 N2 C16 126.8(4) . .
C1 N2 C3 110.8(3) . .
C16 N2 C3 122.4(3) . .

loop_
_geom_bond_atom_site_label_1
_geom_bond_atom_site_label_2
_geom_bond_distance
_geom_bond_site_symmetry_2
Au1 C1 1.968(4) .
Au1 C28 2.029(4) .
Au1 F1 2.034(3) .
Au1 F1 2.124(3) 2_667
Au1 Au1 3.1789(6) 2_667
C1 N1 1.336(5) .
C1 N2 1.329(5) .
C2 N1 1.478(5) .
C2 C3 1.515(6) .
C2 H2A 0.9900 .
C2 H2B 0.9900 .
C3 N2 1.484(5) .
C3 H3A 0.9900 .
C3 H3B 0.9900 .
C4 C9 1.395(6) .
C4 C5 1.410(6) .
C4 N1 1.442(5) .
C5 C6 1.377(6) .
C5 C10 1.526(6) .
C6 C7 1.387(7) .
C6 H6 0.9500 .
C7 C8 1.381(7) .
C7 H7 0.9500 .
C8 C9 1.399(6) .
C8 H8 0.9500 .
C9 C13 1.519(7) .
C10 C11 1.533(7) .
C10 C12 1.550(7) .
C10 H10 1.0000 .
C11 H11A 0.9800 .
C11 H11B 0.9800 .
C11 H11C 0.9800 .
C12 H12A 0.9800 .
C12 H12B 0.9800 .
C12 H12C 0.9800 .
C13 C14 1.515(8) .
C13 C15 1.533(8) .
C13 H13 1.0000 .
C14 H14A 0.9800 .
C14 H14B 0.9800 .
C14 H14C 0.9800 .
C15 H15A 0.9800 .
C15 H15B 0.9800 .
C15 H15C 0.9800 .
C16 C21 1.401(7) .
C16 C17 1.401(7) .
C16 N2 1.445(6) .
C17 C18 1.410(8) .
C17 C22 1.505(8) .
C18 C19 1.391(11) .
C18 H18 0.9500 .
C19 C20 1.355(11) .
C19 H19 0.9500 .
C20 C21 1.404(8) .
C20 H20 0.9500 .
C21 C25 1.524(8) .
C22 C24 1.516(8) .
C22 C23 1.554(7) .
C22 H22 1.0000 .
C23 H23A 0.9800 .
C23 H23B 0.9800 .
C23 H23C 0.9800 .
C24 H24A 0.9800 .
C24 H24B 0.9800 .
C24 H24C 0.9800 .
C25 C26 1.537(8) .
C25 C27 1.535(7) .
C25 H25 1.0000 .
C26 H26A 0.9800 .
C26 H26B 0.9800 .
C26 H26C 0.9800 .
C27 H27A 0.9800 .
C27 H27B 0.9800 .
C27 H27C 0.9800 .
C28 H28A 0.9800 .
C28 H28B 0.9800 .
C28 H28C 0.9800 .
F1 Au1 2.124(3) 2_667

loop_
_platon_squeeze_void_nr
_platon_squeeze_void_average_x
_platon_squeeze_void_average_y
_platon_squeeze_void_average_z
_platon_squeeze_void_volume
_platon_squeeze_void_count_electrons
_platon_squeeze_void_content
1 0.000 0.000 0.500 499 171 ' '
